data_7132081
loop_
_publ_author_name
'Gao, Cheng-Feng'
'Chen, Yue-Ji'
'Nie, Jing'
'Zhang, Fa-Guang'
'Cheung, Chi Wai'
'Ma, Jun-An'

_publ_section_title
;
 Synthesis of di/trifluoromethyl cyclopropane-dicarbonitriles via [2 + 1]
 annulation of fluoro-based diazoethanes with (alkylidene)malononitriles
;
_journal_name_full 'Chemical Communications'
_journal_paper_doi 10.1039/D3CC03897A
_journal_year 2023
_chemical_formula_moiety 'C13 H6 F6 N2'
_chemical_formula_sum 'C13 H6 F6 N2'
_chemical_formula_weight 304.20
_space_group_crystal_system monoclinic
_space_group_IT_number 14
_space_group_name_Hall '-P 2yn'
_space_group_name_H-M_alt 'P 1 21/n 1'
_atom_sites_solution_hydrogens geom
_atom_sites_solution_primary dual
_audit_creation_date 2021-11-16
_audit_creation_method
;
Olex2 1.5-beta
(compiled 2021.11.04 svn.r5db059d7 for OlexSys, GUI svn.r6419)
;
_audit_update_record
;
2022-03-31 deposited with the CCDC.	2023-08-31 downloaded from the CCDC.
;
_cell_angle_alpha 90
_cell_angle_beta 107.388(10)
_cell_angle_gamma 90
_cell_formula_units_Z 4
_cell_length_a 8.4191(9)
_cell_length_b 12.5633(10)
_cell_length_c 12.8164(12)
_cell_measurement_reflns_used 5068
_cell_measurement_temperature 293(2)
_cell_measurement_theta_max 27.5870
_cell_measurement_theta_min 2.4250
_cell_volume 1293.7(2)
_computing_cell_refinement 'CrysAlisPro 1.171.39.28b (Rigaku OD, 2015)'
_computing_data_collection 'CrysAlisPro 1.171.39.28b (Rigaku OD, 2015)'
_computing_data_reduction 'CrysAlisPro 1.171.39.28b (Rigaku OD, 2015)'
_computing_molecular_graphics 'Olex2 1.5-beta (Dolomanov et al., 2009)'
_computing_publication_material 'Olex2 1.5-beta (Dolomanov et al., 2009)'
_computing_structure_refinement 'SHELXL 2018/3 (Sheldrick, 2015)'
_computing_structure_solution 'SHELXT 2018/2 (Sheldrick, 2018)'
_diffrn_ambient_temperature 293(2)
_diffrn_detector 'CCD plate'
_diffrn_measured_fraction_theta_full 0.997
_diffrn_measured_fraction_theta_max 0.850
_diffrn_measurement_details
;
List of Runs (angles in degrees, time in seconds):

  # Type    Start    End  Width  t~exp~   \w     \q     \k     \f   Frames
#--------------------------------------------------------------------------
  1  \w    -71.00 -45.00   0.50   12.00    --   -9.80  35.00  63.00   52
  2  \w     55.00  81.00   0.50   12.00    --    5.00  55.00   0.00   52
  3  \w    -99.00  80.00   0.50   12.00    --   -9.80  55.00-180.00  358
  4  \w    -26.00  73.00   0.50   12.00    --   -9.80  35.00  63.00  198
;
_diffrn_measurement_device 'four-circle diffractometer'
_diffrn_measurement_device_type 'XtaLAB AFC11 (RCD3): quarter-chi single'
_diffrn_measurement_method '\w scans'
_diffrn_orient_matrix_type 'CrysAlisPro convention (1999,Acta A55,543-557)'
_diffrn_orient_matrix_UB_11 -0.0736371000
_diffrn_orient_matrix_UB_12 -0.0304603000
_diffrn_orient_matrix_UB_13 -0.0085096000
_diffrn_orient_matrix_UB_21 0.0001281000
_diffrn_orient_matrix_UB_22 0.0108859000
_diffrn_orient_matrix_UB_23 0.0543318000
_diffrn_orient_matrix_UB_31 -0.0486235000
_diffrn_orient_matrix_UB_32 0.0463033000
_diffrn_orient_matrix_UB_33 -0.0184018000
_diffrn_radiation_monochromator graphite
_diffrn_radiation_probe x-ray
_diffrn_radiation_type 'Mo K\a'
_diffrn_radiation_wavelength 0.71073
_diffrn_reflns_av_R_equivalents 0.0258
_diffrn_reflns_av_unetI/netI 0.0266
_diffrn_reflns_Laue_measured_fraction_full 0.997
_diffrn_reflns_Laue_measured_fraction_max 0.850
_diffrn_reflns_limit_h_max 10
_diffrn_reflns_limit_h_min -10
_diffrn_reflns_limit_k_max 16
_diffrn_reflns_limit_k_min -15
_diffrn_reflns_limit_l_max 16
_diffrn_reflns_limit_l_min -15
_diffrn_reflns_number 10601
_diffrn_reflns_point_group_measured_fraction_full 0.997
_diffrn_reflns_point_group_measured_fraction_max 0.850
_diffrn_reflns_theta_full 25.242
_diffrn_reflns_theta_max 29.267
_diffrn_reflns_theta_min 2.324
_diffrn_source 'fine-focus sealed X-ray tube'
_diffrn_source_type 'Enhance (Mo) X-ray Source'
_exptl_absorpt_coefficient_mu 0.155
_exptl_absorpt_correction_T_max 1.00000
_exptl_absorpt_correction_T_min 0.63660
_exptl_absorpt_correction_type multi-scan
_exptl_absorpt_process_details
;
CrysAlisPro 1.171.39.28b (Rigaku Oxford Diffraction, 2015)
Empirical absorption correction using spherical harmonics,
 implemented in SCALE3 ABSPACK scaling algorithm.
;
_exptl_crystal_colour 'clear light colourless'
_exptl_crystal_colour_lustre clear
_exptl_crystal_colour_modifier light
_exptl_crystal_colour_primary colourless
_exptl_crystal_density_diffrn 1.562
_exptl_crystal_description block
_exptl_crystal_F_000 608
_exptl_crystal_size_max 0.32
_exptl_crystal_size_mid 0.27
_exptl_crystal_size_min 0.19
_refine_diff_density_max 0.738
_refine_diff_density_min -0.367
_refine_diff_density_rms 0.092
_refine_ls_extinction_method none
_refine_ls_goodness_of_fit_ref 1.066
_refine_ls_hydrogen_treatment constr
_refine_ls_matrix_type full
_refine_ls_number_parameters 190
_refine_ls_number_reflns 2994
_refine_ls_number_restraints 0
_refine_ls_restrained_S_all 1.066
_refine_ls_R_factor_all 0.0831
_refine_ls_R_factor_gt 0.0693
_refine_ls_shift/su_max 0.000
_refine_ls_shift/su_mean 0.000
_refine_ls_structure_factor_coef Fsqd
_refine_ls_weighting_details 'w=1/[\s^2^(Fo^2^)+(0.1157P)^2^+0.7300P] where P=(Fo^2^+2Fc^2^)/3'
_refine_ls_weighting_scheme calc
_refine_ls_wR_factor_gt 0.2150
_refine_ls_wR_factor_ref 0.2259
_reflns_Friedel_coverage 0.000
_reflns_number_gt 2333
_reflns_number_total 2994
_reflns_threshold_expression 'I > 2\s(I)'
_cod_data_source_file d3cc03897a2.cif
_cod_data_source_block cyj20211116
_cod_database_code 7132081
_shelx_shelxl_version_number 2018/3
_shelx_space_group_comment
;
The symmetry employed for this shelxl refinement is uniquely defined
by the following loop, which should always be used as a source of
symmetry information in preference to the above space-group names.
They are only intended as comments.
;
_shelx_estimated_absorpt_t_max 0.971
_shelx_estimated_absorpt_t_min 0.952
_olex2_refinement_description
;
1. Fixed Uiso
 At 1.2 times of:
  All C(H) groups
2.a Ternary CH refined with riding coordinates:
 C008(H008), C00D(H00D)
2.b Aromatic/amide H refined with riding coordinates:
 C00E(H00E), C00F(H00F), C00H(H00H), C00K(H00K)
;
_olex2_submission_special_instructions 'No special instructions were received'
_oxdiff_exptl_absorpt_empirical_details
;
Empirical correction (ABSPACK) includes:
- Absorption correction using spherical harmonics
- Frame scaling
;
_oxdiff_exptl_absorpt_empirical_full_max 1.416
_oxdiff_exptl_absorpt_empirical_full_min 0.542

loop_
_space_group_symop_operation_xyz
'x, y, z'
'-x+1/2, y+1/2, -z+1/2'
'-x, -y, -z'
'x-1/2, -y-1/2, z-1/2'

loop_
_atom_site_label
_atom_site_type_symbol
_atom_site_fract_x
_atom_site_fract_y
_atom_site_fract_z
_atom_site_U_iso_or_equiv
_atom_site_adp_type
_atom_site_occupancy
_atom_site_site_symmetry_order
_atom_site_calc_flag
_atom_site_refinement_flags_posn
_atom_site_refinement_flags_adp
_atom_site_refinement_flags_occupancy
_atom_site_disorder_assembly
_atom_site_disorder_group
F001 F 0.1186(3) 0.94023(15) 0.28564(14) 0.0771(6) Uani 1 1 d . . . . .
F002 F 0.1591(3) 1.04682(13) 0.42186(18) 0.0837(6) Uani 1 1 d . . . . .
F003 F -0.0530(2) 0.94518(18) 0.37997(18) 0.0857(6) Uani 1 1 d . . . . .
F004 F 0.2040(4) 0.27356(17) 0.5586(3) 0.1250(10) Uani 1 1 d . . . . .
F005 F 0.1699(4) 0.3439(2) 0.6951(3) 0.1332(12) Uani 1 1 d . . . . .
F006 F 0.4114(3) 0.3296(2) 0.6782(3) 0.1344(13) Uani 1 1 d . . . . .
C007 C 0.2307(3) 0.65690(18) 0.47384(17) 0.0421(5) Uani 1 1 d . . . . .
C008 C 0.2332(3) 0.76127(18) 0.41834(17) 0.0436(5) Uani 1 1 d . . . . .
H008 H 0.195362 0.757445 0.338313 0.052 Uiso 1 1 calc R U . . .
N009 N 0.5876(4) 0.7888(2) 0.6505(2) 0.0761(8) Uani 1 1 d . . . . .
C00A C 0.3789(3) 0.84006(18) 0.46523(18) 0.0447(5) Uani 1 1 d . . . . .
C00B C 0.2398(3) 0.45919(19) 0.5713(2) 0.0518(6) Uani 1 1 d . . . . .
C00C C 0.4956(3) 0.8130(2) 0.5705(2) 0.0517(6) Uani 1 1 d . . . . .
C00D C 0.2023(3) 0.86529(19) 0.46304(19) 0.0474(6) Uani 1 1 d . . . . .
H00D H 0.181361 0.861930 0.534182 0.057 Uiso 1 1 calc R U . . .
C00E C 0.1968(4) 0.6468(2) 0.5722(2) 0.0531(6) Uani 1 1 d . . . . .
H00E H 0.170719 0.706906 0.606082 0.064 Uiso 1 1 calc R U . . .
C00F C 0.2010(4) 0.5477(2) 0.6212(2) 0.0550(6) Uani 1 1 d . . . . .
H00F H 0.177649 0.541478 0.687440 0.066 Uiso 1 1 calc R U . . .
N00G N 0.5177(4) 0.9385(2) 0.3380(3) 0.0795(8) Uani 1 1 d . . . . .
C00H C 0.2630(4) 0.5665(2) 0.4226(2) 0.0578(7) Uani 1 1 d . . . . .
H00H H 0.280902 0.571949 0.354592 0.069 Uiso 1 1 calc R U . . .
C00I C 0.4563(3) 0.8940(2) 0.3928(2) 0.0544(6) Uani 1 1 d . . . . .
C00J C 0.1067(4) 0.9501(2) 0.3869(2) 0.0579(7) Uani 1 1 d . . . . .
C00K C 0.2691(4) 0.4685(2) 0.4711(3) 0.0653(8) Uani 1 1 d . . . . .
H00K H 0.292883 0.408236 0.436389 0.078 Uiso 1 1 calc R U . . .
C00L C 0.2560(4) 0.3536(2) 0.6264(3) 0.0708(9) Uani 1 1 d . . . . .

loop_
_atom_site_aniso_label
_atom_site_aniso_U_11
_atom_site_aniso_U_22
_atom_site_aniso_U_33
_atom_site_aniso_U_23
_atom_site_aniso_U_13
_atom_site_aniso_U_12
F001 0.0943(14) 0.0822(12) 0.0536(10) 0.0258(8) 0.0204(9) 0.0230(10)
F002 0.1053(15) 0.0461(9) 0.0946(14) 0.0108(8) 0.0219(11) 0.0089(9)
F003 0.0622(11) 0.0984(15) 0.0958(14) 0.0256(11) 0.0224(10) 0.0195(10)
F004 0.172(3) 0.0483(11) 0.145(2) 0.0122(13) 0.032(2) -0.0181(14)
F005 0.175(3) 0.0902(17) 0.172(3) 0.0698(18) 0.110(2) 0.0284(17)
F006 0.0763(15) 0.0895(17) 0.209(3) 0.0753(19) -0.0007(17) 0.0079(12)
C007 0.0462(12) 0.0395(11) 0.0381(11) 0.0004(8) 0.0089(9) -0.0051(9)
C008 0.0549(13) 0.0425(12) 0.0318(10) 0.0000(8) 0.0104(9) -0.0030(10)
N009 0.0818(18) 0.0782(18) 0.0526(14) 0.0146(12) -0.0039(12) -0.0105(14)
C00A 0.0547(13) 0.0409(11) 0.0368(11) 0.0037(8) 0.0112(9) -0.0020(10)
C00B 0.0477(13) 0.0431(12) 0.0638(15) 0.0090(11) 0.0155(11) -0.0025(10)
C00C 0.0601(15) 0.0473(13) 0.0432(13) 0.0053(10) 0.0086(11) -0.0062(11)
C00D 0.0591(14) 0.0437(12) 0.0398(11) 0.0036(9) 0.0156(10) 0.0025(10)
C00E 0.0720(17) 0.0438(13) 0.0468(13) -0.0019(10) 0.0225(12) -0.0009(11)
C00F 0.0667(16) 0.0542(14) 0.0468(13) 0.0079(10) 0.0211(11) -0.0023(12)
N00G 0.092(2) 0.0732(17) 0.0875(19) 0.0280(14) 0.0482(16) 0.0033(14)
C00H 0.0768(18) 0.0514(14) 0.0530(14) -0.0027(11) 0.0313(13) -0.0018(12)
C00I 0.0612(15) 0.0495(14) 0.0538(14) 0.0097(11) 0.0192(12) 0.0034(11)
C00J 0.0636(17) 0.0552(15) 0.0552(15) 0.0097(11) 0.0180(12) 0.0083(12)
C00K 0.087(2) 0.0419(13) 0.0772(19) -0.0032(12) 0.0399(16) 0.0025(13)
C00L 0.0682(19) 0.0507(16) 0.094(2) 0.0208(15) 0.0254(17) -0.0001(13)

loop_
_atom_type_symbol
_atom_type_description
_atom_type_scat_dispersion_real
_atom_type_scat_dispersion_imag
_atom_type_scat_source
C C 0.0033 0.0016 'International Tables Vol C Tables 4.2.6.8 and 6.1.1.4'
H H 0.0000 0.0000 'International Tables Vol C Tables 4.2.6.8 and 6.1.1.4'
F F 0.0171 0.0103 'International Tables Vol C Tables 4.2.6.8 and 6.1.1.4'
N N 0.0061 0.0033 'International Tables Vol C Tables 4.2.6.8 and 6.1.1.4'

loop_
_geom_angle_atom_site_label_1
_geom_angle_atom_site_label_2
_geom_angle_atom_site_label_3
_geom_angle
_geom_angle_site_symmetry_1
_geom_angle_site_symmetry_3
_geom_angle_publ_flag
C00E C007 C008 123.5(2) . . ?
C00E C007 C00H 118.9(2) . . ?
C00H C007 C008 117.6(2) . . ?
C007 C008 H008 114.1 . . ?
C007 C008 C00A 119.81(18) . . ?
C00A C008 H008 114.1 . . ?
C00D C008 C007 124.14(19) . . ?
C00D C008 H008 114.1 . . ?
C00D C008 C00A 59.77(16) . . ?
C00C C00A C008 116.61(19) . . ?
C00C C00A C00D 117.1(2) . . ?
C00C C00A C00I 113.2(2) . . ?
C00D C00A C008 57.80(15) . . ?
C00I C00A C008 120.3(2) . . ?
C00I C00A C00D 121.1(2) . . ?
C00F C00B C00K 119.9(2) . . ?
C00F C00B C00L 120.2(3) . . ?
C00K C00B C00L 119.9(3) . . ?
N009 C00C C00A 177.5(3) . . ?
C008 C00D C00A 62.43(16) . . ?
C008 C00D H00D 115.0 . . ?
C008 C00D C00J 119.7(2) . . ?
C00A C00D H00D 115.0 . . ?
C00J C00D C00A 119.5(2) . . ?
C00J C00D H00D 115.0 . . ?
C007 C00E H00E 119.6 . . ?
C007 C00E C00F 120.8(2) . . ?
C00F C00E H00E 119.6 . . ?
C00B C00F C00E 119.5(2) . . ?
C00B C00F H00F 120.2 . . ?
C00E C00F H00F 120.2 . . ?
C007 C00H H00H 119.7 . . ?
C00K C00H C007 120.6(2) . . ?
C00K C00H H00H 119.7 . . ?
N00G C00I C00A 178.1(3) . . ?
F001 C00J C00D 112.5(2) . . ?
F002 C00J F001 107.4(2) . . ?
F002 C00J C00D 111.8(2) . . ?
F003 C00J F001 107.4(2) . . ?
F003 C00J F002 107.2(2) . . ?
F003 C00J C00D 110.3(2) . . ?
C00B C00K H00K 119.9 . . ?
C00H C00K C00B 120.2(2) . . ?
C00H C00K H00K 119.9 . . ?
F004 C00L C00B 113.7(3) . . ?
F005 C00L F004 103.4(3) . . ?
F005 C00L F006 107.9(3) . . ?
F005 C00L C00B 114.3(3) . . ?
F006 C00L F004 104.1(3) . . ?
F006 C00L C00B 112.4(2) . . ?

loop_
_geom_bond_atom_site_label_1
_geom_bond_atom_site_label_2
_geom_bond_distance
_geom_bond_site_symmetry_2
_geom_bond_publ_flag
F001 C00J 1.337(3) . ?
F002 C00J 1.324(3) . ?
F003 C00J 1.322(4) . ?
F004 C00L 1.315(4) . ?
F005 C00L 1.303(4) . ?
F006 C00L 1.313(4) . ?
C007 C008 1.495(3) . ?
C007 C00E 1.379(3) . ?
C007 C00H 1.379(3) . ?
C008 H008 0.9800 . ?
C008 C00A 1.551(3) . ?
C008 C00D 1.481(3) . ?
N009 C00C 1.127(3) . ?
C00A C00C 1.452(3) . ?
C00A C00D 1.512(3) . ?
C00A C00I 1.452(3) . ?
C00B C00F 1.370(4) . ?
C00B C00K 1.383(4) . ?
C00B C00L 1.490(4) . ?
C00D H00D 0.9800 . ?
C00D C00J 1.505(3) . ?
C00E H00E 0.9300 . ?
C00E C00F 1.390(3) . ?
C00F H00F 0.9300 . ?
N00G C00I 1.135(3) . ?
C00H H00H 0.9300 . ?
C00H C00K 1.373(4) . ?
C00K H00K 0.9300 . ?

loop_
_geom_torsion_atom_site_label_1
_geom_torsion_atom_site_label_2
_geom_torsion_atom_site_label_3
_geom_torsion_atom_site_label_4
_geom_torsion
_geom_torsion_site_symmetry_1
_geom_torsion_site_symmetry_2
_geom_torsion_site_symmetry_3
_geom_torsion_site_symmetry_4
_geom_torsion_publ_flag
C007 C008 C00A C00C -7.9(3) . . . . ?
C007 C008 C00A C00D -114.5(2) . . . . ?
C007 C008 C00A C00I 135.6(2) . . . . ?
C007 C008 C00D C00A 107.5(2) . . . . ?
C007 C008 C00D C00J -142.5(2) . . . . ?
C007 C00E C00F C00B 0.2(4) . . . . ?
C007 C00H C00K C00B 1.1(5) . . . . ?
C008 C007 C00E C00F -178.2(2) . . . . ?
C008 C007 C00H C00K 177.5(3) . . . . ?
C008 C00A C00D C00J -110.3(2) . . . . ?
C008 C00D C00J F001 -26.2(4) . . . . ?
C008 C00D C00J F002 -147.2(2) . . . . ?
C008 C00D C00J F003 93.7(3) . . . . ?
C00A C008 C00D C00J 110.0(3) . . . . ?
C00A C00D C00J F001 47.0(3) . . . . ?
C00A C00D C00J F002 -74.0(3) . . . . ?
C00A C00D C00J F003 166.9(2) . . . . ?
C00C C00A C00D C008 -105.8(2) . . . . ?
C00C C00A C00D C00J 143.9(2) . . . . ?
C00D C008 C00A C00C 106.6(2) . . . . ?
C00D C008 C00A C00I -109.9(2) . . . . ?
C00E C007 C008 C00A 72.8(3) . . . . ?
C00E C007 C008 C00D 1.1(4) . . . . ?
C00E C007 C00H C00K -3.0(4) . . . . ?
C00F C00B C00K C00H 1.5(5) . . . . ?
C00F C00B C00L F004 144.9(3) . . . . ?
C00F C00B C00L F005 26.4(4) . . . . ?
C00F C00B C00L F006 -97.1(4) . . . . ?
C00H C007 C008 C00A -107.7(3) . . . . ?
C00H C007 C008 C00D -179.5(2) . . . . ?
C00H C007 C00E C00F 2.4(4) . . . . ?
C00I C00A C00D C008 108.4(2) . . . . ?
C00I C00A C00D C00J -1.9(3) . . . . ?
C00K C00B C00F C00E -2.1(4) . . . . ?
C00K C00B C00L F004 -37.1(4) . . . . ?
C00K C00B C00L F005 -155.7(3) . . . . ?
C00K C00B C00L F006 80.9(4) . . . . ?
C00L C00B C00F C00E 175.9(3) . . . . ?
C00L C00B C00K C00H -176.5(3) . . . . ?
